data_1505580
loop_
_publ_author_name
'Zhang, Yu-Mei'
'Tan, Ning-Hua'
'Lu, Yang'
'Chang, Ying'
'Jia, Rui-Rui'

_publ_section_title
;
 Chamobtusin A, a novel skeleton diterpenoid alkaloid from Chamaecyparis
 obtusa cv. tetragon.
;
_journal_issue 22
_journal_name_full 'Organic letters'
_journal_page_first 4579
_journal_page_last 4581
_journal_paper_doi 10.1021/ol702087h
_journal_volume 9
_journal_year 2007
_chemical_absolute_configuration unk
_chemical_formula_moiety '4(C20 H31 N O2), 5(H2 O) '
_chemical_formula_sum 'C80 H134 N4 O13'
_chemical_formula_weight 1359.91
_chemical_name_systematic
; 
 ? 
;
_space_group_IT_number 5
_symmetry_cell_setting monoclinic
_symmetry_space_group_name_Hall 'C 2y'
_symmetry_space_group_name_H-M 'C 1 2 1'
_atom_sites_solution_hydrogens geom
_atom_sites_solution_primary direct
_atom_sites_solution_secondary difmap
_audit_creation_method SHELXL-97
_cell_angle_alpha 90.00
_cell_angle_beta 90.48(1)
_cell_angle_gamma 90.00
_cell_formula_units_Z 2
_cell_length_a 23.563(1)
_cell_length_b 8.728(1)
_cell_length_c 19.397(1)
_cell_measurement_reflns_used 3714
_cell_measurement_temperature 295(2)
_cell_measurement_theta_max 25.46
_cell_measurement_theta_min 2.10
_cell_volume 3989.0(5)
_computing_cell_refinement 'SCALE (Otwinowski & Minor, 1997)'
_computing_data_collection 'DENZO (Otwinowski & Minor, 1997)'
_computing_data_reduction SCALE
_computing_molecular_graphics 'ORTEP-II (Johnson, 1976)'
_computing_publication_material SHELXL97
_computing_structure_refinement 'SHELXL-97 (Sheldrick, 1997)'
_computing_structure_solution 'SHELXS-97 (Sheldrick, 1997)'
_diffrn_ambient_temperature 295(2)
_diffrn_measured_fraction_theta_full 0.936
_diffrn_measured_fraction_theta_max 0.936
_diffrn_measurement_device_type 'MAC DIP 2030K'
_diffrn_measurement_method \w
_diffrn_radiation_monochromator graphite
_diffrn_radiation_source 'rotate anode'
_diffrn_radiation_type MoK\a
_diffrn_radiation_wavelength 0.71073
_diffrn_reflns_av_R_equivalents 0.0000
_diffrn_reflns_av_sigmaI/netI 0.0243
_diffrn_reflns_limit_h_max 0
_diffrn_reflns_limit_h_min -28
_diffrn_reflns_limit_k_max 0
_diffrn_reflns_limit_k_min -10
_diffrn_reflns_limit_l_max 23
_diffrn_reflns_limit_l_min -23
_diffrn_reflns_number 3714
_diffrn_reflns_theta_full 25.46
_diffrn_reflns_theta_max 25.46
_diffrn_reflns_theta_min 2.10
_diffrn_standards_interval_count 0
_diffrn_standards_interval_time 0
_diffrn_standards_number 0
_exptl_absorpt_coefficient_mu 0.075
_exptl_absorpt_correction_type none
_exptl_crystal_colour colorless
_exptl_crystal_density_diffrn 1.132
_exptl_crystal_density_method 'not measured'
_exptl_crystal_description block
_exptl_crystal_F_000 1492.0
_exptl_crystal_size_max 0.8
_exptl_crystal_size_mid 0.5
_exptl_crystal_size_min 0.04
_refine_diff_density_max 0.205
_refine_diff_density_min -0.220
_refine_diff_density_rms 0.049
_refine_ls_abs_structure_details 'Flack H D (1983), Acta Cryst. A39, 876-881'
_refine_ls_extinction_coef 0.0092(12)
_refine_ls_extinction_expression Fc^*^=kFc[1+0.001xFc^2^\l^3^/sin(2\q)]^-1/4^
_refine_ls_extinction_method SHELXL
_refine_ls_goodness_of_fit_ref 1.053
_refine_ls_hydrogen_treatment mixed
_refine_ls_matrix_type full
_refine_ls_number_parameters 445
_refine_ls_number_reflns 3714
_refine_ls_number_restraints 4
_refine_ls_restrained_S_all 1.053
_refine_ls_R_factor_all 0.0612
_refine_ls_R_factor_gt 0.0543
_refine_ls_shift/su_max 0.000
_refine_ls_shift/su_mean 0.000
_refine_ls_structure_factor_coef Fsqd
_refine_ls_weighting_details 'calc w=1/[\s^2^(Fo^2^)+(0.1044P)^2^+0.9746P] where P=(Fo^2^+2Fc^2^)/3'
_refine_ls_weighting_scheme calc
_refine_ls_wR_factor_gt 0.1449
_refine_ls_wR_factor_ref 0.1523
_reflns_number_gt 3306
_reflns_number_total 3714
_reflns_threshold_expression >2sigma(I)
_cod_data_source_file ol702087h-file001.cif
_cod_data_source_block a
_cod_original_sg_symbol_H-M 'C 2'
_cod_database_code 1505580

loop_
_symmetry_equiv_pos_as_xyz
'x, y, z'
'-x, y, -z'
'x+1/2, y+1/2, z'
'-x+1/2, y+1/2, -z'

loop_
_atom_site_label
_atom_site_type_symbol
_atom_site_fract_x
_atom_site_fract_y
_atom_site_fract_z
_atom_site_U_iso_or_equiv
_atom_site_adp_type
_atom_site_occupancy
_atom_site_symmetry_multiplicity
_atom_site_calc_flag
_atom_site_refinement_flags
O1 O 0.36811(12) -0.0633(3) 0.27016(16) 0.0657(7) Uani 1 1 d .
O2 O 0.47592(11) 0.0032(4) 0.37949(14) 0.0732(8) Uani 1 1 d .
H2A H 0.4930 -0.0313 0.4131 0.110 Uiso 1 1 calc R
N1 N 0.30194(12) 0.2291(3) 0.34630(14) 0.0512(7) Uani 1 1 d .
C1 C 0.35204(17) 0.5342(5) 0.08919(19) 0.0620(9) Uani 1 1 d .
C2 C 0.3059(2) 0.4902(6) 0.0363(2) 0.0760(12) Uani 1 1 d .
H2C H 0.2706 0.5390 0.0493 0.091 Uiso 1 1 calc R
H2D H 0.3166 0.5303 -0.0084 0.091 Uiso 1 1 calc R
C3 C 0.2958(2) 0.3188(6) 0.0296(2) 0.0806(14) Uani 1 1 d .
H3A H 0.3296 0.2703 0.0115 0.097 Uiso 1 1 calc R
H3B H 0.2649 0.3008 -0.0028 0.097 Uiso 1 1 calc R
C4 C 0.28118(18) 0.2466(5) 0.09916(19) 0.0654(10) Uani 1 1 d .
H4A H 0.2759 0.1372 0.0932 0.078 Uiso 1 1 calc R
H4B H 0.2458 0.2894 0.1155 0.078 Uiso 1 1 calc R
C5 C 0.32833(15) 0.2747(4) 0.15386(17) 0.0496(8) Uani 1 1 d .
C6 C 0.30792(13) 0.2276(4) 0.22415(16) 0.0442(7) Uani 1 1 d .
C7 C 0.34095(14) 0.2704(4) 0.28951(16) 0.0427(7) Uani 1 1 d .
C8 C 0.35111(16) 0.4433(4) 0.28766(17) 0.0497(8) Uani 1 1 d .
H8A H 0.3763 0.4716 0.3254 0.060 Uiso 1 1 calc R
H8B H 0.3153 0.4960 0.2941 0.060 Uiso 1 1 calc R
C9 C 0.37721(15) 0.4947(4) 0.21959(18) 0.0534(8) Uani 1 1 d .
H9A H 0.4139 0.4459 0.2139 0.064 Uiso 1 1 calc R
H9B H 0.3831 0.6047 0.2205 0.064 Uiso 1 1 calc R
C10 C 0.33822(14) 0.4525(4) 0.15844(16) 0.0481(7) Uani 1 1 d .
H10A H 0.3011 0.4937 0.1713 0.058 Uiso 1 1 calc R
C11 C 0.38124(18) 0.1796(6) 0.1350(2) 0.0666(10) Uani 1 1 d .
H11A H 0.3714 0.0729 0.1337 0.100 Uiso 1 1 calc R
H11B H 0.4105 0.1960 0.1690 0.100 Uiso 1 1 calc R
H11C H 0.3947 0.2109 0.0906 0.100 Uiso 1 1 calc R
C12 C 0.3483(2) 0.7099(5) 0.0997(2) 0.0741(11) Uani 1 1 d .
H12A H 0.3572 0.7610 0.0574 0.111 Uiso 1 1 calc R
H12B H 0.3748 0.7407 0.1350 0.111 Uiso 1 1 calc R
H12C H 0.3105 0.7369 0.1134 0.111 Uiso 1 1 calc R
C13 C 0.4113(2) 0.4992(7) 0.0609(2) 0.0805(13) Uani 1 1 d .
H13A H 0.4167 0.5539 0.0185 0.121 Uiso 1 1 calc R
H13B H 0.4148 0.3911 0.0526 0.121 Uiso 1 1 calc R
H13C H 0.4396 0.5305 0.0939 0.121 Uiso 1 1 calc R
C14 C 0.25853(15) 0.1688(4) 0.24362(19) 0.0532(8) Uani 1 1 d .
H14A H 0.2299 0.1329 0.2146 0.064 Uiso 1 1 calc R
C15 C 0.25751(16) 0.1709(4) 0.3185(2) 0.0565(8) Uani 1 1 d .
H15A H 0.2273 0.1333 0.3439 0.068 Uiso 1 1 calc R
C16 C 0.39718(14) 0.1861(4) 0.30545(18) 0.0496(8) Uani 1 1 d .
H16A H 0.4237 0.2074 0.2687 0.060 Uiso 1 1 calc R
H16B H 0.4132 0.2276 0.3477 0.060 Uiso 1 1 calc R
C17 C 0.39180(14) 0.0152(4) 0.31316(18) 0.0492(7) Uani 1 1 d .
C18 C 0.41937(17) -0.0573(4) 0.37763(19) 0.0568(9) Uani 1 1 d .
C19 C 0.4211(3) -0.2302(5) 0.3706(3) 0.0938(17) Uani 1 1 d .
H19A H 0.4383 -0.2739 0.4111 0.141 Uiso 1 1 calc R
H19B H 0.4429 -0.2575 0.3309 0.141 Uiso 1 1 calc R
H19C H 0.3831 -0.2688 0.3655 0.141 Uiso 1 1 calc R
C20 C 0.38574(19) -0.0117(5) 0.4416(2) 0.0668(10) Uani 1 1 d .
H20A H 0.4029 -0.0568 0.4818 0.100 Uiso 1 1 calc R
H20B H 0.3474 -0.0474 0.4370 0.100 Uiso 1 1 calc R
H20C H 0.3858 0.0978 0.4462 0.100 Uiso 1 1 calc R
O1' O 0.63701(12) 0.4800(3) 0.30995(13) 0.0623(7) Uani 1 1 d .
O2' O 0.58487(11) 0.3686(3) 0.47267(11) 0.0548(6) Uani 1 1 d .
H2'A H 0.6172 0.3714 0.4887 0.082 Uiso 1 1 calc R
N1' N 0.72499(12) 0.2210(4) 0.30992(15) 0.0542(7) Uani 1 1 d .
C1' C 0.56706(18) -0.1521(5) 0.1555(2) 0.0645(10) Uani 1 1 d .
C2' C 0.5665(2) -0.0961(7) 0.0800(2) 0.0836(15) Uani 1 1 d .
H2'C H 0.6024 -0.1235 0.0592 0.100 Uiso 1 1 calc R
H2'D H 0.5368 -0.1503 0.0552 0.100 Uiso 1 1 calc R
C3' C 0.5573(2) 0.0748(7) 0.0704(2) 0.0828(14) Uani 1 1 d .
H3'A H 0.5198 0.1024 0.0867 0.099 Uiso 1 1 calc R
H3'B H 0.5593 0.1000 0.0218 0.099 Uiso 1 1 calc R
C4' C 0.60256(18) 0.1666(6) 0.11056(18) 0.0673(11) Uani 1 1 d .
H4'A H 0.6398 0.1434 0.0923 0.081 Uiso 1 1 calc R
H4'B H 0.5957 0.2753 0.1042 0.081 Uiso 1 1 calc R
C5' C 0.60179(15) 0.1286(4) 0.18809(16) 0.0486(8) Uani 1 1 d .
C6' C 0.65332(13) 0.1949(4) 0.22375(15) 0.0445(7) Uani 1 1 d .
C7' C 0.66706(14) 0.1602(4) 0.29878(16) 0.0442(7) Uani 1 1 d .
C8' C 0.66887(15) -0.0162(4) 0.30457(17) 0.0500(8) Uani 1 1 d .
H8'A H 0.7024 -0.0539 0.2815 0.060 Uiso 1 1 calc R
H8'B H 0.6719 -0.0446 0.3528 0.060 Uiso 1 1 calc R
C9' C 0.61643(16) -0.0929(4) 0.27305(17) 0.0512(8) Uani 1 1 d .
H9'A H 0.5830 -0.0616 0.2983 0.061 Uiso 1 1 calc R
H9'B H 0.6200 -0.2032 0.2770 0.061 Uiso 1 1 calc R
C10' C 0.60927(15) -0.0490(4) 0.19657(16) 0.0494(8) Uani 1 1 d .
H10B H 0.6463 -0.0707 0.1762 0.059 Uiso 1 1 calc R
C11' C 0.54795(15) 0.1980(5) 0.22035(19) 0.0602(9) Uani 1 1 d .
H11D H 0.5473 0.3065 0.2122 0.090 Uiso 1 1 calc R
H11E H 0.5482 0.1789 0.2691 0.090 Uiso 1 1 calc R
H11F H 0.5149 0.1519 0.1998 0.090 Uiso 1 1 calc R
C12' C 0.5063(2) -0.1488(8) 0.1842(3) 0.0890(16) Uani 1 1 d .
H12D H 0.4822 -0.2134 0.1565 0.134 Uiso 1 1 calc R
H12E H 0.4921 -0.0457 0.1830 0.134 Uiso 1 1 calc R
H12F H 0.5067 -0.1853 0.2309 0.134 Uiso 1 1 calc R
C13' C 0.5881(3) -0.3173(7) 0.1558(3) 0.0964(16) Uani 1 1 d .
H13D H 0.5619 -0.3805 0.1304 0.145 Uiso 1 1 calc R
H13E H 0.5908 -0.3534 0.2024 0.145 Uiso 1 1 calc R
H13F H 0.6248 -0.3221 0.1347 0.145 Uiso 1 1 calc R
C14' C 0.69875(16) 0.2648(4) 0.19758(18) 0.0549(8) Uani 1 1 d .
H14B H 0.7027 0.2988 0.1524 0.066 Uiso 1 1 calc R
C15' C 0.74093(16) 0.2781(5) 0.2525(2) 0.0582(9) Uani 1 1 d .
H15B H 0.7762 0.3239 0.2464 0.070 Uiso 1 1 calc R
C16' C 0.62953(14) 0.2257(4) 0.35632(15) 0.0462(7) Uani 1 1 d .
H16C H 0.5930 0.1744 0.3542 0.055 Uiso 1 1 calc R
H16D H 0.6469 0.1999 0.4003 0.055 Uiso 1 1 calc R
C17' C 0.61919(13) 0.3957(4) 0.35494(15) 0.0456(7) Uani 1 1 d .
C18' C 0.58179(16) 0.4628(4) 0.41212(17) 0.0527(8) Uani 1 1 d .
C19' C 0.52057(18) 0.4512(6) 0.3856(2) 0.0746(12) Uani 1 1 d .
H19D H 0.4953 0.4919 0.4196 0.112 Uiso 1 1 calc R
H19E H 0.5114 0.3457 0.3771 0.112 Uiso 1 1 calc R
H19F H 0.5167 0.5086 0.3437 0.112 Uiso 1 1 calc R
C20' C 0.5986(3) 0.6244(5) 0.4296(2) 0.0820(14) Uani 1 1 d .
H20D H 0.6373 0.6260 0.4455 0.123 Uiso 1 1 calc R
H20E H 0.5744 0.6628 0.4652 0.123 Uiso 1 1 calc R
H20F H 0.5948 0.6876 0.3893 0.123 Uiso 1 1 calc R
O1W O 0.69358(13) 0.3718(4) 0.52469(13) 0.0703(8) Uani 1 1 d .
HO1B H 0.6799 0.4617 0.5269 0.084 Uiso 1 1 d R
HO1A H 0.7260 0.3749 0.5443 0.084 Uiso 1 1 d R
O2W O 0.5000 0.1640(5) 0.5000 0.0670(10) Uani 1 2 d S
HO2A H 0.5291 0.2178 0.4910 0.080 Uiso 0.50 1 d PR
HO2B H 0.4902 0.1208 0.4625 0.080 Uiso 0.50 1 d PR
O3W O 0.77010(17) 0.1710(5) 0.44533(18) 0.0934(11) Uani 1 1 d D
HO3A H 0.7403(19) 0.113(6) 0.451(3) 0.112 Uiso 1 1 d D
HO3B H 0.762(2) 0.245(5) 0.474(3) 0.112 Uiso 1 1 d D

loop_
_atom_site_aniso_label
_atom_site_aniso_U_11
_atom_site_aniso_U_22
_atom_site_aniso_U_33
_atom_site_aniso_U_23
_atom_site_aniso_U_13
_atom_site_aniso_U_12
O1 0.0640(17) 0.0509(15) 0.0819(18) -0.0137(13) -0.0180(14) 0.0013(12)
O2 0.0498(15) 0.104(2) 0.0660(16) 0.0002(16) -0.0047(12) 0.0148(16)
N1 0.0505(16) 0.0477(15) 0.0554(16) 0.0024(12) 0.0039(12) 0.0053(12)
C1 0.065(2) 0.072(3) 0.0486(19) 0.0048(17) 0.0010(16) -0.0013(19)
C2 0.088(3) 0.092(3) 0.048(2) 0.009(2) -0.0118(19) -0.005(3)
C3 0.093(3) 0.098(4) 0.050(2) -0.010(2) -0.017(2) 0.003(3)
C4 0.067(2) 0.071(3) 0.058(2) -0.0114(19) -0.0151(17) -0.0074(19)
C5 0.0507(19) 0.0522(19) 0.0460(17) -0.0108(13) -0.0027(14) 0.0037(14)
C6 0.0394(16) 0.0385(16) 0.0546(17) -0.0094(13) -0.0052(12) 0.0028(12)
C7 0.0416(17) 0.0416(16) 0.0450(16) -0.0038(12) 0.0007(12) 0.0001(12)
C8 0.060(2) 0.0422(18) 0.0468(17) -0.0052(13) -0.0046(14) 0.0008(14)
C9 0.055(2) 0.0488(18) 0.0565(19) 0.0003(15) -0.0058(14) -0.0073(15)
C10 0.0467(18) 0.0474(18) 0.0503(18) -0.0018(14) -0.0007(13) 0.0019(14)
C11 0.069(2) 0.070(3) 0.060(2) -0.0108(19) 0.0073(17) 0.016(2)
C12 0.091(3) 0.066(3) 0.066(2) 0.019(2) -0.001(2) -0.001(2)
C13 0.077(3) 0.097(3) 0.068(3) 0.011(2) 0.019(2) 0.002(3)
C14 0.046(2) 0.0464(18) 0.067(2) -0.0062(16) -0.0071(15) 0.0006(14)
C15 0.0477(19) 0.0491(19) 0.073(2) 0.0073(17) 0.0071(15) 0.0020(15)
C16 0.0439(17) 0.0463(18) 0.0586(19) -0.0025(14) -0.0064(13) -0.0005(14)
C17 0.0436(17) 0.0476(18) 0.0565(18) -0.0043(14) -0.0005(14) 0.0063(14)
C18 0.067(2) 0.0450(19) 0.058(2) -0.0036(15) -0.0020(16) 0.0130(16)
C19 0.150(5) 0.047(3) 0.084(3) 0.002(2) -0.007(3) 0.030(3)
C20 0.073(3) 0.062(2) 0.065(2) 0.0047(18) 0.0065(18) 0.001(2)
O1' 0.0769(18) 0.0484(14) 0.0618(15) 0.0071(11) 0.0183(13) 0.0055(12)
O2' 0.0592(15) 0.0600(15) 0.0453(11) 0.0034(11) 0.0052(10) -0.0008(11)
N1' 0.0467(16) 0.0555(17) 0.0604(17) -0.0091(14) -0.0045(12) 0.0050(13)
C1' 0.062(2) 0.073(3) 0.059(2) -0.0143(19) -0.0061(17) -0.0129(19)
C2' 0.079(3) 0.118(4) 0.054(2) -0.019(2) -0.012(2) -0.011(3)
C3' 0.082(3) 0.117(4) 0.049(2) 0.002(2) -0.015(2) -0.002(3)
C4' 0.070(2) 0.091(3) 0.0413(17) 0.0100(18) -0.0032(16) -0.007(2)
C5' 0.0464(18) 0.059(2) 0.0406(16) 0.0055(14) 0.0006(13) 0.0000(14)
C6' 0.0438(16) 0.0458(17) 0.0440(15) 0.0010(13) 0.0016(12) 0.0014(13)
C7' 0.0447(17) 0.0443(17) 0.0434(16) -0.0005(13) -0.0025(12) 0.0059(13)
C8' 0.058(2) 0.0427(18) 0.0493(17) -0.0007(13) -0.0061(14) 0.0090(15)
C9' 0.060(2) 0.0458(19) 0.0479(17) 0.0008(13) 0.0005(14) -0.0021(14)
C10' 0.0465(18) 0.058(2) 0.0433(16) -0.0053(14) 0.0010(13) -0.0033(15)
C11' 0.0447(18) 0.077(3) 0.059(2) -0.0013(18) -0.0040(14) 0.0092(18)
C12' 0.067(3) 0.113(4) 0.088(3) -0.013(3) 0.000(2) -0.034(3)
C13' 0.110(4) 0.074(3) 0.105(4) -0.034(3) -0.015(3) -0.012(3)
C14' 0.058(2) 0.058(2) 0.0487(18) 0.0009(15) 0.0102(15) -0.0026(16)
C15' 0.042(2) 0.059(2) 0.074(2) -0.0107(18) 0.0049(16) -0.0030(15)
C16' 0.0509(18) 0.0475(17) 0.0403(15) 0.0002(13) 0.0013(12) 0.0037(14)
C17' 0.0436(17) 0.0499(19) 0.0433(16) 0.0005(13) -0.0005(12) 0.0016(14)
C18' 0.065(2) 0.0487(19) 0.0448(17) -0.0012(14) 0.0045(14) 0.0082(16)
C19' 0.063(3) 0.091(3) 0.070(2) 0.012(2) 0.0100(19) 0.028(2)
C20' 0.130(4) 0.054(2) 0.062(2) -0.0089(18) 0.020(2) 0.003(2)
O1W 0.0751(19) 0.0779(19) 0.0577(14) -0.0013(14) -0.0087(13) -0.0059(15)
O2W 0.065(2) 0.067(2) 0.069(2) 0.000 -0.0070(17) 0.000
O3W 0.106(3) 0.094(3) 0.080(2) -0.0121(19) -0.0216(19) 0.027(2)

loop_
_atom_type_symbol
_atom_type_description
_atom_type_scat_dispersion_real
_atom_type_scat_dispersion_imag
_atom_type_scat_source
C C 0.0033 0.0016 'International Tables Vol C Tables 4.2.6.8 and 6.1.1.4'
H H 0.0000 0.0000 'International Tables Vol C Tables 4.2.6.8 and 6.1.1.4'
N N 0.0061 0.0033 'International Tables Vol C Tables 4.2.6.8 and 6.1.1.4'
O O 0.0106 0.0060 'International Tables Vol C Tables 4.2.6.8 and 6.1.1.4'

loop_
_geom_angle_atom_site_label_1
_geom_angle_atom_site_label_2
_geom_angle_atom_site_label_3
_geom_angle
C18 O2 H2A 109.5
C15 N1 C7 107.0(3)
C2 C1 C13 110.6(4)
C2 C1 C12 107.1(4)
C13 C1 C12 107.3(4)
C2 C1 C10 108.0(3)
C13 C1 C10 114.5(3)
C12 C1 C10 109.1(3)
C3 C2 C1 114.4(4)
C3 C2 H2C 108.7
C1 C2 H2C 108.7
C3 C2 H2D 108.7
C1 C2 H2D 108.7
H2C C2 H2D 107.6
C2 C3 C4 111.4(4)
C2 C3 H3A 109.3
C4 C3 H3A 109.3
C2 C3 H3B 109.3
C4 C3 H3B 109.3
H3A C3 H3B 108.0
C3 C4 C5 111.9(4)
C3 C4 H4A 109.2
C5 C4 H4A 109.2
C3 C4 H4B 109.2
C5 C4 H4B 109.2
H4A C4 H4B 107.9
C6 C5 C11 109.4(3)
C6 C5 C4 110.1(3)
C11 C5 C4 109.2(3)
C6 C5 C10 105.5(3)
C11 C5 C10 115.1(3)
C4 C5 C10 107.5(3)
C14 C6 C5 130.5(3)
C14 C6 C7 107.4(3)
C5 C6 C7 121.3(3)
N1 C7 C6 104.0(3)
N1 C7 C8 110.8(3)
C6 C7 C8 107.5(3)
N1 C7 C16 105.8(3)
C6 C7 C16 118.7(3)
C8 C7 C16 109.9(3)
C7 C8 C9 112.0(3)
C7 C8 H8A 109.2
C9 C8 H8A 109.2
C7 C8 H8B 109.2
C9 C8 H8B 109.2
H8A C8 H8B 107.9
C8 C9 C10 110.7(3)
C8 C9 H9A 109.5
C10 C9 H9A 109.5
C8 C9 H9B 109.5
C10 C9 H9B 109.5
H9A C9 H9B 108.1
C9 C10 C1 115.3(3)
C9 C10 C5 111.5(3)
C1 C10 C5 115.8(3)
C9 C10 H10A 104.2
C1 C10 H10A 104.2
C5 C10 H10A 104.2
C5 C11 H11A 109.5
C5 C11 H11B 109.5
H11A C11 H11B 109.5
C5 C11 H11C 109.5
H11A C11 H11C 109.5
H11B C11 H11C 109.5
C1 C12 H12A 109.5
C1 C12 H12B 109.5
H12A C12 H12B 109.5
C1 C12 H12C 109.5
H12A C12 H12C 109.5
H12B C12 H12C 109.5
C1 C13 H13A 109.5
C1 C13 H13B 109.5
H13A C13 H13B 109.5
C1 C13 H13C 109.5
H13A C13 H13C 109.5
H13B C13 H13C 109.5
C6 C14 C15 107.5(3)
C6 C14 H14A 126.2
C15 C14 H14A 126.2
N1 C15 C14 114.0(3)
N1 C15 H15A 123.0
C14 C15 H15A 123.0
C17 C16 C7 114.8(3)
C17 C16 H16A 108.6
C7 C16 H16A 108.6
C17 C16 H16B 108.6
C7 C16 H16B 108.6
H16A C16 H16B 107.5
O1 C17 C16 122.1(3)
O1 C17 C18 121.0(3)
C16 C17 C18 116.9(3)
O2 C18 C19 110.1(4)
O2 C18 C20 111.8(3)
C19 C18 C20 110.2(4)
O2 C18 C17 104.7(3)
C19 C18 C17 110.4(4)
C20 C18 C17 109.5(3)
C18 C19 H19A 109.5
C18 C19 H19B 109.5
H19A C19 H19B 109.5
C18 C19 H19C 109.5
H19A C19 H19C 109.5
H19B C19 H19C 109.5
C18 C20 H20A 109.5
C18 C20 H20B 109.5
H20A C20 H20B 109.5
C18 C20 H20C 109.5
H20A C20 H20C 109.5
H20B C20 H20C 109.5
C18' O2' H2'A 109.5
C15' N1' C7' 106.9(3)
C13' C1' C12' 108.6(4)
C13' C1' C2' 107.7(4)
C12' C1' C2' 109.7(4)
C13' C1' C10' 109.8(4)
C12' C1' C10' 113.3(3)
C2' C1' C10' 107.6(4)
C3' C2' C1' 115.3(4)
C3' C2' H2'C 108.4
C1' C2' H2'C 108.4
C3' C2' H2'D 108.4
C1' C2' H2'D 108.4
H2'C C2' H2'D 107.5
C2' C3' C4' 110.5(4)
C2' C3' H3'A 109.5
C4' C3' H3'A 109.5
C2' C3' H3'B 109.5
C4' C3' H3'B 109.5
H3'A C3' H3'B 108.1
C5' C4' C3' 111.6(4)
C5' C4' H4'A 109.3
C3' C4' H4'A 109.3
C5' C4' H4'B 109.3
C3' C4' H4'B 109.3
H4'A C4' H4'B 108.0
C6' C5' C4' 110.4(3)
C6' C5' C11' 109.0(3)
C4' C5' C11' 109.1(3)
C6' C5' C10' 104.0(3)
C4' C5' C10' 108.2(3)
C11' C5' C10' 116.0(3)
C14' C6' C5' 130.2(3)
C14' C6' C7' 106.9(3)
C5' C6' C7' 121.8(3)
N1' C7' C6' 104.9(3)
N1' C7' C16' 107.2(3)
C6' C7' C16' 120.1(3)
N1' C7' C8' 108.8(3)
C6' C7' C8' 105.9(3)
C16' C7' C8' 109.5(3)
C9' C8' C7' 112.7(3)
C9' C8' H8'A 109.1
C7' C8' H8'A 109.1
C9' C8' H8'B 109.1
C7' C8' H8'B 109.1
H8'A C8' H8'B 107.8
C8' C9' C10' 111.0(3)
C8' C9' H9'A 109.4
C10' C9' H9'A 109.4
C8' C9' H9'B 109.4
C10' C9' H9'B 109.4
H9'A C9' H9'B 108.0
C9' C10' C1' 114.5(3)
C9' C10' C5' 111.0(3)
C1' C10' C5' 116.6(3)
C9' C10' H10B 104.4
C1' C10' H10B 104.4
C5' C10' H10B 104.4
C5' C11' H11D 109.5
C5' C11' H11E 109.5
H11D C11' H11E 109.5
C5' C11' H11F 109.5
H11D C11' H11F 109.5
H11E C11' H11F 109.5
C1' C12' H12D 109.5
C1' C12' H12E 109.5
H12D C12' H12E 109.5
C1' C12' H12F 109.5
H12D C12' H12F 109.5
H12E C12' H12F 109.5
C1' C13' H13D 109.5
C1' C13' H13E 109.5
H13D C13' H13E 109.5
C1' C13' H13F 109.5
H13D C13' H13F 109.5
H13E C13' H13F 109.5
C6' C14' C15' 107.6(3)
C6' C14' H14B 126.2
C15' C14' H14B 126.2
N1' C15' C14' 113.7(3)
N1' C15' H15B 123.1
C14' C15' H15B 123.1
C17' C16' C7' 116.6(3)
C17' C16' H16C 108.1
C7' C16' H16C 108.1
C17' C16' H16D 108.1
C7' C16' H16D 108.1
H16C C16' H16D 107.3
O1' C17' C16' 123.5(3)
O1' C17' C18' 119.3(3)
C16' C17' C18' 117.2(3)
O2' C18' C20' 110.0(3)
O2' C18' C19' 106.1(3)
C20' C18' C19' 112.6(4)
O2' C18' C17' 110.3(3)
C20' C18' C17' 111.6(3)
C19' C18' C17' 106.1(3)
C18' C19' H19D 109.5
C18' C19' H19E 109.5
H19D C19' H19E 109.5
C18' C19' H19F 109.5
H19D C19' H19F 109.5
H19E C19' H19F 109.5
C18' C20' H20D 109.5
C18' C20' H20E 109.5
H20D C20' H20E 109.5
C18' C20' H20F 109.5
H20D C20' H20F 109.5
H20E C20' H20F 109.5
HO1B O1W HO1A 106.6
HO2A O2W HO2B 106.5
HO3A O3W HO3B 99(3)

loop_
_geom_bond_atom_site_label_1
_geom_bond_atom_site_label_2
_geom_bond_distance
O1 C17 1.212(4)
O2 C18 1.434(5)
O2 H2A 0.8200
N1 C15 1.279(5)
N1 C7 1.485(4)
C1 C2 1.536(6)
C1 C13 1.536(6)
C1 C12 1.550(6)
C1 C10 1.558(5)
C2 C3 1.521(8)
C2 H2C 0.9700
C2 H2D 0.9700
C3 C4 1.531(6)
C3 H3A 0.9700
C3 H3B 0.9700
C4 C5 1.549(5)
C4 H4A 0.9700
C4 H4B 0.9700
C5 C6 1.507(5)
C5 C11 1.544(5)
C5 C10 1.571(5)
C6 C14 1.329(5)
C6 C7 1.528(4)
C7 C8 1.528(4)
C7 C16 1.544(4)
C8 C9 1.529(5)
C8 H8A 0.9700
C8 H8B 0.9700
C9 C10 1.539(5)
C9 H9A 0.9700
C9 H9B 0.9700
C10 H10A 0.9800
C11 H11A 0.9600
C11 H11B 0.9600
C11 H11C 0.9600
C12 H12A 0.9600
C12 H12B 0.9600
C12 H12C 0.9600
C13 H13A 0.9600
C13 H13B 0.9600
C13 H13C 0.9600
C14 C15 1.453(5)
C14 H14A 0.9300
C15 H15A 0.9300
C16 C17 1.505(5)
C16 H16A 0.9700
C16 H16B 0.9700
C17 C18 1.540(5)
C18 C19 1.516(6)
C18 C20 1.531(5)
C19 H19A 0.9600
C19 H19B 0.9600
C19 H19C 0.9600
C20 H20A 0.9600
C20 H20B 0.9600
C20 H20C 0.9600
O1' C17' 1.219(4)
O2' C18' 1.435(4)
O2' H2'A 0.8200
N1' C15' 1.279(5)
N1' C7' 1.479(4)
C1' C13' 1.524(8)
C1' C12' 1.540(6)
C1' C2' 1.543(6)
C1' C10' 1.557(5)
C2' C3' 1.518(8)
C2' H2'C 0.9700
C2' H2'D 0.9700
C3' C4' 1.540(6)
C3' H3'A 0.9700
C3' H3'B 0.9700
C4' C5' 1.540(5)
C4' H4'A 0.9700
C4' H4'B 0.9700
C5' C6' 1.508(5)
C5' C11' 1.543(5)
C5' C10' 1.569(5)
C6' C14' 1.336(5)
C6' C7' 1.519(4)
C7' C16' 1.540(4)
C7' C8' 1.544(5)
C8' C9' 1.528(5)
C8' H8'A 0.9700
C8' H8'B 0.9700
C9' C10' 1.540(4)
C9' H9'A 0.9700
C9' H9'B 0.9700
C10' H10B 0.9800
C11' H11D 0.9600
C11' H11E 0.9600
C11' H11F 0.9600
C12' H12D 0.9600
C12' H12E 0.9600
C12' H12F 0.9600
C13' H13D 0.9600
C13' H13E 0.9600
C13' H13F 0.9600
C14' C15' 1.455(5)
C14' H14B 0.9300
C15' H15B 0.9300
C16' C17' 1.504(5)
C16' H16C 0.9700
C16' H16D 0.9700
C17' C18' 1.538(4)
C18' C20' 1.502(6)
C18' C19' 1.531(6)
C19' H19D 0.9600
C19' H19E 0.9600
C19' H19F 0.9600
C20' H20D 0.9600
C20' H20E 0.9600
C20' H20F 0.9600
O1W HO1B 0.8499
O1W HO1A 0.8502
O2W HO2A 0.8500
O2W HO2B 0.8499
O3W HO3A 0.87(5)
O3W HO3B 0.87(5)

loop_
_geom_hbond_atom_site_label_D
_geom_hbond_atom_site_label_H
_geom_hbond_atom_site_label_A
_geom_hbond_distance_DH
_geom_hbond_distance_HA
_geom_hbond_distance_DA
_geom_hbond_angle_DHA
_geom_hbond_site_symmetry_A
O2W HO2A O2' 0.85 1.90 2.736(4) 169.5 .
O2' H2'A O1W 0.82 1.93 2.745(4) 178.1 .
O1W HO1B O3W 0.85 2.24 2.808(5) 124.6 4_656
O3W HO3B O1W 0.87(5) 2.19(4) 2.956(5) 146(5) .
